data_7036555
loop_
_publ_author_name
'Ekengard, Erik'
'Glans, Lotta'
'Cassells, Irwin'
'Fogeron, Thibault'
'Govender, Preshendren'
'Stringer, Tameryn'
'Chellan, Prinessa'
'Lisensky, George C.'
'Hersh, William H.'
'Doverbratt, Isa'
'Lidin, Sven'
'de Kock, Carmen'
'Smith, Peter J.'
'Smith, Gregory S.'
'Nordlander, Ebbe'

_publ_section_title
;
 Antimalarial activity of ruthenium(ii) and osmium(ii) arene complexes
 with mono- and bidentate chloroquine analogue ligands.
;
_journal_issue 44
_journal_name_full 'Dalton transactions (Cambridge, England : 2003)'
_journal_page_first 19314
_journal_page_last 19329
_journal_paper_doi 10.1039/c5dt02410b
_journal_volume 44
_journal_year 2015
_chemical_formula_sum 'C28 H28 Cl2 I N3 O Os'
_chemical_formula_weight 810.53
_chemical_name_systematic
(\h6-p-cymene)(2-(((2-((7-chloroquinolin-4-yl)amino)ethyl)imino)methyl)-4-iodo-phenol))chloroosmium(II)
_space_group_IT_number 14
_symmetry_cell_setting monoclinic
_symmetry_space_group_name_Hall '-P 2yn'
_symmetry_space_group_name_H-M 'P 1 21/n 1'
_atom_sites_solution_hydrogens geom
_atom_sites_solution_primary direct
_atom_sites_solution_secondary difmap
_audit_creation_method SHELXL-97
_audit_update_record
;
2015-06-24 deposited with the CCDC.
2015-09-16 downloaded from the CCDC.
;
_cell_angle_alpha 90.00
_cell_angle_beta 104.1850(10)
_cell_angle_gamma 90.00
_cell_formula_units_Z 4
_cell_length_a 9.6159(6)
_cell_length_b 15.6469(10)
_cell_length_c 18.6189(12)
_cell_measurement_reflns_used 84625
_cell_measurement_temperature 173(2)
_cell_measurement_theta_max 28.55
_cell_measurement_theta_min 1.72
_cell_volume 2716.0(3)
_computing_cell_refinement 'SAINT (7.60a, Bruker AXS Inc., Madison, WI, USA, 2006)'
_computing_data_collection 'SAINT (7.60a, Bruker AXS Inc., Madison, WI, USA, 2006)'
_computing_data_reduction 'SAINT (7.60a, Bruker AXS Inc., Madison, WI, USA, 2006)'
_computing_molecular_graphics 'X-Seed (Barbour, 2001)'
_computing_publication_material 'SHELXL-97 (Sheldrick, 2001)'
_computing_structure_refinement 'SHELXL-97 (Sheldrick, 1997)'
_computing_structure_solution 'SHELXS-97 (Sheldrick, 1997)'
_diffrn_ambient_temperature 173(2)
_diffrn_measured_fraction_theta_full 0.993
_diffrn_measured_fraction_theta_max 0.993
_diffrn_measurement_device_type 'Bruker Kappa Duo Apex II Diffractometer'
_diffrn_measurement_method '0.5\% \f scans and \w scans'
_diffrn_radiation_monochromator graphite
_diffrn_radiation_source 'fine-focus sealed tube'
_diffrn_radiation_type MoK\a
_diffrn_radiation_wavelength 0.71073
_diffrn_reflns_av_R_equivalents 0.0714
_diffrn_reflns_av_sigmaI/netI 0.0340
_diffrn_reflns_limit_h_max 12
_diffrn_reflns_limit_h_min -12
_diffrn_reflns_limit_k_max 20
_diffrn_reflns_limit_k_min -20
_diffrn_reflns_limit_l_max 24
_diffrn_reflns_limit_l_min -25
_diffrn_reflns_number 84625
_diffrn_reflns_theta_full 28.55
_diffrn_reflns_theta_max 28.55
_diffrn_reflns_theta_min 1.72
_diffrn_standards_decay_% 0
_diffrn_standards_interval_count 0
_diffrn_standards_interval_time 0
_diffrn_standards_number 0
_exptl_absorpt_coefficient_mu 6.056
_exptl_absorpt_correction_T_max 1.0000
_exptl_absorpt_correction_T_min 0.8390
_exptl_absorpt_correction_type multi-scan
_exptl_absorpt_process_details 'SADABS (Sheldrick, 2001)'
_exptl_crystal_colour red
_exptl_crystal_density_diffrn 1.982
_exptl_crystal_density_method 'not measured'
_exptl_crystal_description block
_exptl_crystal_F_000 1552
_exptl_crystal_recrystallization_method 'Re-crystallisation from solvent: DCM/diethylether'
_exptl_crystal_size_max 0.08
_exptl_crystal_size_mid 0.07
_exptl_crystal_size_min 0.06
_refine_diff_density_max 0.747
_refine_diff_density_min -0.939
_refine_diff_density_rms 0.131
_refine_ls_extinction_method none
_refine_ls_goodness_of_fit_ref 1.062
_refine_ls_hydrogen_treatment constr
_refine_ls_matrix_type full
_refine_ls_number_parameters 328
_refine_ls_number_reflns 6859
_refine_ls_number_restraints 0
_refine_ls_restrained_S_all 1.062
_refine_ls_R_factor_all 0.0407
_refine_ls_R_factor_gt 0.0266
_refine_ls_shift/su_max 0.001
_refine_ls_shift/su_mean 0.000
_refine_ls_structure_factor_coef Fsqd
_refine_ls_weighting_details 'calc w=1/[\s^2^(Fo^2^)+(0.0084P)^2^+3.8995P] where P=(Fo^2^+2Fc^2^)/3'
_refine_ls_weighting_scheme calc
_refine_ls_wR_factor_gt 0.0425
_refine_ls_wR_factor_ref 0.0462
_reflns_number_gt 5539
_reflns_number_total 6859
_reflns_threshold_expression >2sigma(I)
_cod_data_source_file c5dt02410b2.cif
_cod_data_source_block IC078
_cod_depositor_comments 'Adding full bibliography for 7036554--7036558.cif.'
_cod_original_sg_symbol_H-M P21/n
_cod_database_code 7036555

loop_
_symmetry_equiv_pos_as_xyz
'x, y, z'
'-x+1/2, y+1/2, -z+1/2'
'-x, -y, -z'
'x-1/2, -y-1/2, z-1/2'

loop_
_atom_site_label
_atom_site_type_symbol
_atom_site_fract_x
_atom_site_fract_y
_atom_site_fract_z
_atom_site_U_iso_or_equiv
_atom_site_adp_type
_atom_site_occupancy
_atom_site_symmetry_multiplicity
_atom_site_calc_flag
_atom_site_refinement_flags
Os1 Os 0.696178(15) 0.504846(9) 0.139998(7) 0.02080(4) Uani 1 1 d .
I1 I 0.27024(3) 0.189457(16) 0.317100(13) 0.02907(6) Uani 1 1 d .
Cl1 Cl 0.45281(9) 0.54289(6) 0.14349(5) 0.0294(2) Uani 1 1 d .
Cl2 Cl 0.03639(12) 0.40704(8) 0.43507(7) 0.0515(3) Uani 1 1 d .
O1 O 0.6149(3) 0.38258(15) 0.12662(13) 0.0265(6) Uani 1 1 d .
N1 N 0.7217(3) 0.48839(18) 0.25461(15) 0.0208(6) Uani 1 1 d .
N2 N 0.5602(3) 0.6078(2) 0.31610(16) 0.0301(7) Uani 1 1 d .
H2 H 0.4938 0.5894 0.2779 0.036 Uiso 1 1 calc R
N3 N 0.4361(4) 0.6215(2) 0.51749(16) 0.0364(8) Uani 1 1 d .
C1 C 0.6591(4) 0.4300(2) 0.28370(19) 0.0232(8) Uani 1 1 d .
H1 H 0.6758 0.4313 0.3361 0.028 Uiso 1 1 calc R
C2 C 0.5671(4) 0.3632(2) 0.24661(18) 0.0206(7) Uani 1 1 d .
C3 C 0.4885(4) 0.3176(2) 0.28860(18) 0.0228(7) Uani 1 1 d .
H3 H 0.4993 0.3315 0.3393 0.027 Uiso 1 1 calc R
C4 C 0.3970(4) 0.2536(2) 0.25744(19) 0.0246(8) Uani 1 1 d .
C5 C 0.3860(4) 0.2294(2) 0.1842(2) 0.0286(8) Uani 1 1 d .
H5 H 0.3247 0.1836 0.1632 0.034 Uiso 1 1 calc R
C6 C 0.4633(4) 0.2717(2) 0.1427(2) 0.0285(8) Uani 1 1 d .
H6 H 0.4573 0.2532 0.0934 0.034 Uiso 1 1 calc R
C7 C 0.5514(4) 0.3417(2) 0.17101(19) 0.0229(7) Uani 1 1 d .
C8 C 0.7945(4) 0.5554(2) 0.3063(2) 0.0269(8) Uani 1 1 d .
H8A H 0.8842 0.5728 0.2932 0.032 Uiso 1 1 calc R
H8B H 0.8197 0.5327 0.3575 0.032 Uiso 1 1 calc R
C9 C 0.6950(4) 0.6327(2) 0.3017(2) 0.0298(9) Uani 1 1 d .
H9A H 0.7416 0.6762 0.3384 0.036 Uiso 1 1 calc R
H9B H 0.6777 0.6586 0.2518 0.036 Uiso 1 1 calc R
C10 C 0.5247(4) 0.6096(2) 0.38190(18) 0.0250(8) Uani 1 1 d .
C11 C 0.6031(4) 0.6545(2) 0.44307(19) 0.0303(9) Uani 1 1 d .
H11 H 0.6899 0.6825 0.4413 0.036 Uiso 1 1 calc R
C12 C 0.5520(5) 0.6577(3) 0.5069(2) 0.0372(10) Uani 1 1 d .
H12 H 0.6075 0.6897 0.5472 0.045 Uiso 1 1 calc R
C13 C 0.3631(4) 0.5728(2) 0.4596(2) 0.0305(9) Uani 1 1 d .
C14 C 0.2440(4) 0.5262(3) 0.4708(2) 0.0363(10) Uani 1 1 d .
H14 H 0.2141 0.5329 0.5155 0.044 Uiso 1 1 calc R
C15 C 0.1724(4) 0.4720(3) 0.4175(2) 0.0333(9) Uani 1 1 d .
C16 C 0.2084(4) 0.4627(3) 0.3503(2) 0.0343(9) Uani 1 1 d .
H16 H 0.1564 0.4244 0.3139 0.041 Uiso 1 1 calc R
C17 C 0.3196(4) 0.5092(2) 0.33725(19) 0.0294(8) Uani 1 1 d .
H17 H 0.3429 0.5043 0.2907 0.035 Uiso 1 1 calc R
C18 C 0.4005(4) 0.5644(2) 0.39135(19) 0.0255(8) Uani 1 1 d .
C19 C 0.6475(5) 0.7099(3) 0.0852(2) 0.0441(11) Uani 1 1 d .
H19A H 0.6877 0.7522 0.0571 0.066 Uiso 1 1 calc R
H19B H 0.6570 0.7307 0.1359 0.066 Uiso 1 1 calc R
H19C H 0.5458 0.7010 0.0613 0.066 Uiso 1 1 calc R
C20 C 0.7266(4) 0.6274(2) 0.0874(2) 0.0302(9) Uani 1 1 d .
C21 C 0.8484(4) 0.6092(2) 0.1452(2) 0.0287(8) Uani 1 1 d .
H21 H 0.8827 0.6509 0.1824 0.034 Uiso 1 1 calc R
C22 C 0.9205(4) 0.5292(2) 0.1486(2) 0.0260(8) Uani 1 1 d .
H22 H 1.0020 0.5184 0.1882 0.031 Uiso 1 1 calc R
C23 C 0.8729(4) 0.4659(2) 0.09448(19) 0.0238(8) Uani 1 1 d .
C24 C 0.7518(4) 0.4862(2) 0.03482(18) 0.0254(8) Uani 1 1 d .
H24 H 0.7192 0.4455 -0.0035 0.030 Uiso 1 1 calc R
C25 C 0.6808(4) 0.5642(2) 0.0318(2) 0.0283(8) Uani 1 1 d .
H25 H 0.6003 0.5755 -0.0083 0.034 Uiso 1 1 calc R
C26 C 0.9408(4) 0.3786(2) 0.0969(2) 0.0275(8) Uani 1 1 d .
H26 H 0.8630 0.3374 0.0738 0.033 Uiso 1 1 calc R
C27 C 1.0486(5) 0.3791(3) 0.0493(2) 0.0462(11) Uani 1 1 d .
H27A H 0.9997 0.3942 -0.0018 0.069 Uiso 1 1 calc R
H27B H 1.0917 0.3223 0.0500 0.069 Uiso 1 1 calc R
H27C H 1.1238 0.4212 0.0688 0.069 Uiso 1 1 calc R
C28 C 1.0089(5) 0.3462(3) 0.1741(2) 0.0440(11) Uani 1 1 d .
H28A H 1.0959 0.3792 0.1952 0.066 Uiso 1 1 calc R
H28B H 1.0338 0.2857 0.1717 0.066 Uiso 1 1 calc R
H28C H 0.9411 0.3528 0.2054 0.066 Uiso 1 1 calc R

loop_
_atom_site_aniso_label
_atom_site_aniso_U_11
_atom_site_aniso_U_22
_atom_site_aniso_U_33
_atom_site_aniso_U_23
_atom_site_aniso_U_13
_atom_site_aniso_U_12
Os1 0.02109(7) 0.02156(7) 0.02036(6) -0.00144(6) 0.00624(5) -0.00247(6)
I1 0.02762(13) 0.03063(14) 0.03031(12) 0.00221(10) 0.00967(10) -0.00667(11)
Cl1 0.0240(5) 0.0399(6) 0.0236(4) -0.0046(4) 0.0046(4) 0.0047(4)
Cl2 0.0391(6) 0.0550(7) 0.0628(7) 0.0105(6) 0.0171(6) -0.0027(6)
O1 0.0309(14) 0.0241(14) 0.0286(13) -0.0059(11) 0.0149(11) -0.0111(11)
N1 0.0189(14) 0.0206(16) 0.0219(14) 0.0006(12) 0.0032(11) -0.0017(12)
N2 0.0284(17) 0.040(2) 0.0212(15) -0.0076(14) 0.0042(13) -0.0010(15)
N3 0.052(2) 0.036(2) 0.0209(16) -0.0040(14) 0.0096(16) 0.0044(17)
C1 0.0219(19) 0.026(2) 0.0215(17) -0.0023(15) 0.0039(14) 0.0007(15)
C2 0.0217(18) 0.0188(18) 0.0209(17) 0.0012(14) 0.0047(14) -0.0022(14)
C3 0.0250(19) 0.0230(19) 0.0202(16) 0.0026(14) 0.0054(14) 0.0036(15)
C4 0.0230(19) 0.025(2) 0.0268(18) 0.0061(15) 0.0077(15) 0.0003(15)
C5 0.030(2) 0.023(2) 0.032(2) -0.0035(16) 0.0059(16) -0.0092(16)
C6 0.034(2) 0.027(2) 0.0258(19) -0.0064(15) 0.0102(16) -0.0085(17)
C7 0.0203(18) 0.0237(19) 0.0267(18) -0.0013(15) 0.0098(15) 0.0014(15)
C8 0.0220(19) 0.029(2) 0.0282(19) -0.0033(16) 0.0042(15) -0.0085(16)
C9 0.036(2) 0.028(2) 0.0255(19) -0.0042(16) 0.0082(17) -0.0035(17)
C10 0.033(2) 0.0204(19) 0.0192(17) -0.0025(14) 0.0009(15) 0.0084(16)
C11 0.036(2) 0.027(2) 0.0255(19) -0.0033(16) 0.0033(17) 0.0014(18)
C12 0.057(3) 0.032(2) 0.0194(19) -0.0062(16) 0.0044(19) -0.002(2)
C13 0.039(2) 0.028(2) 0.0249(19) 0.0037(16) 0.0081(17) 0.0091(18)
C14 0.041(2) 0.039(2) 0.032(2) 0.0065(18) 0.0151(19) 0.012(2)
C15 0.025(2) 0.036(2) 0.039(2) 0.0080(18) 0.0108(18) 0.0069(17)
C16 0.034(2) 0.033(2) 0.033(2) -0.0019(17) 0.0026(18) 0.0038(18)
C17 0.034(2) 0.031(2) 0.0214(17) 0.0020(16) 0.0023(15) 0.0042(18)
C18 0.030(2) 0.0223(19) 0.0218(18) -0.0014(14) 0.0015(15) 0.0064(16)
C19 0.057(3) 0.030(2) 0.047(3) 0.008(2) 0.015(2) 0.009(2)
C20 0.030(2) 0.027(2) 0.036(2) 0.0061(17) 0.0128(17) -0.0016(17)
C21 0.033(2) 0.023(2) 0.032(2) -0.0022(16) 0.0122(17) -0.0107(17)
C22 0.0218(19) 0.028(2) 0.0275(19) 0.0006(15) 0.0056(15) -0.0079(15)
C23 0.0228(19) 0.027(2) 0.0243(18) 0.0022(15) 0.0113(15) -0.0027(15)
C24 0.0260(19) 0.030(2) 0.0222(17) -0.0005(15) 0.0092(15) -0.0035(16)
C25 0.029(2) 0.032(2) 0.0251(19) 0.0065(16) 0.0087(16) 0.0002(17)
C26 0.030(2) 0.025(2) 0.0302(19) 0.0002(16) 0.0115(16) -0.0014(16)
C27 0.049(3) 0.040(3) 0.059(3) 0.001(2) 0.031(2) 0.005(2)
C28 0.058(3) 0.038(3) 0.034(2) 0.0035(19) 0.008(2) 0.013(2)

loop_
_atom_type_symbol
_atom_type_description
_atom_type_scat_dispersion_real
_atom_type_scat_dispersion_imag
_atom_type_scat_source
C C 0.0033 0.0016 'International Tables Vol C Tables 4.2.6.8 and 6.1.1.4'
H H 0.0000 0.0000 'International Tables Vol C Tables 4.2.6.8 and 6.1.1.4'
N N 0.0061 0.0033 'International Tables Vol C Tables 4.2.6.8 and 6.1.1.4'
O O 0.0106 0.0060 'International Tables Vol C Tables 4.2.6.8 and 6.1.1.4'
Cl Cl 0.1484 0.1585 'International Tables Vol C Tables 4.2.6.8 and 6.1.1.4'
I I -0.4742 1.8119 'International Tables Vol C Tables 4.2.6.8 and 6.1.1.4'
Os Os -1.2165 7.6030 'International Tables Vol C Tables 4.2.6.8 and 6.1.1.4'

loop_
_geom_angle_atom_site_label_1
_geom_angle_atom_site_label_2
_geom_angle_atom_site_label_3
_geom_angle
O1 Os1 N1 87.45(10)
O1 Os1 C22 121.08(12)
N1 Os1 C22 94.58(12)
O1 Os1 C23 90.15(11)
N1 Os1 C23 117.09(12)
C22 Os1 C23 38.01(13)
O1 Os1 C24 86.35(11)
N1 Os1 C24 154.81(12)
C22 Os1 C24 68.19(13)
C23 Os1 C24 38.62(13)
O1 Os1 C21 158.90(12)
N1 Os1 C21 97.82(12)
C22 Os1 C21 38.38(13)
C23 Os1 C21 69.22(14)
C24 Os1 C21 80.21(13)
O1 Os1 C25 110.17(12)
N1 Os1 C25 161.78(12)
C22 Os1 C25 80.49(14)
C23 Os1 C25 69.00(13)
C24 Os1 C25 37.24(13)
C21 Os1 C25 67.45(14)
O1 Os1 C20 147.39(12)
N1 Os1 C20 124.17(13)
C22 Os1 C20 68.94(14)
C23 Os1 C20 82.45(13)
C24 Os1 C20 68.16(14)
C21 Os1 C20 37.56(13)
C25 Os1 C20 37.74(13)
O1 Os1 Cl1 83.76(7)
N1 Os1 Cl1 82.92(8)
C22 Os1 Cl1 155.00(10)
C23 Os1 Cl1 158.89(10)
C24 Os1 Cl1 120.54(9)
C21 Os1 Cl1 117.10(10)
C25 Os1 Cl1 94.14(10)
C20 Os1 Cl1 91.84(10)
C7 O1 Os1 126.9(2)
C1 N1 C8 115.2(3)
C1 N1 Os1 124.4(2)
C8 N1 Os1 119.5(2)
C10 N2 C9 127.0(3)
C10 N2 H2 116.5
C9 N2 H2 116.5
C12 N3 C13 114.5(3)
N1 C1 C2 127.8(3)
N1 C1 H1 116.1
C2 C1 H1 116.1
C3 C2 C7 119.3(3)
C3 C2 C1 117.0(3)
C7 C2 C1 123.7(3)
C4 C3 C2 120.9(3)
C4 C3 H3 119.5
C2 C3 H3 119.5
C3 C4 C5 120.1(3)
C3 C4 I1 121.6(3)
C5 C4 I1 118.3(3)
C6 C5 C4 120.1(3)
C6 C5 H5 120.0
C4 C5 H5 120.0
C5 C6 C7 121.7(3)
C5 C6 H6 119.2
C7 C6 H6 119.2
O1 C7 C6 118.4(3)
O1 C7 C2 123.9(3)
C6 C7 C2 117.7(3)
N1 C8 C9 109.5(3)
N1 C8 H8A 109.8
C9 C8 H8A 109.8
N1 C8 H8B 109.8
C9 C8 H8B 109.8
H8A C8 H8B 108.2
N2 C9 C8 110.8(3)
N2 C9 H9A 109.5
C8 C9 H9A 109.5
N2 C9 H9B 109.5
C8 C9 H9B 109.5
H9A C9 H9B 108.1
N2 C10 C11 123.1(4)
N2 C10 C18 120.2(3)
C11 C10 C18 116.7(3)
C10 C11 C12 118.8(4)
C10 C11 H11 120.6
C12 C11 H11 120.6
N3 C12 C11 127.2(4)
N3 C12 H12 116.4
C11 C12 H12 116.4
N3 C13 C18 124.6(4)
N3 C13 C14 116.7(3)
C18 C13 C14 118.6(4)
C15 C14 C13 119.8(4)
C15 C14 H14 120.1
C13 C14 H14 120.1
C14 C15 C16 122.2(4)
C14 C15 Cl2 119.6(3)
C16 C15 Cl2 118.1(3)
C17 C16 C15 119.0(4)
C17 C16 H16 120.5
C15 C16 H16 120.5
C16 C17 C18 121.3(3)
C16 C17 H17 119.3
C18 C17 H17 119.3
C17 C18 C13 119.0(4)
C17 C18 C10 123.0(3)
C13 C18 C10 117.9(3)
C20 C19 H19A 109.5
C20 C19 H19B 109.5
H19A C19 H19B 109.5
C20 C19 H19C 109.5
H19A C19 H19C 109.5
H19B C19 H19C 109.5
C21 C20 C25 117.8(3)
C21 C20 C19 121.1(4)
C25 C20 C19 121.1(4)
C21 C20 Os1 70.2(2)
C25 C20 Os1 70.6(2)
C19 C20 Os1 129.9(3)
C20 C21 C22 121.0(3)
C20 C21 Os1 72.2(2)
C22 C21 Os1 70.0(2)
C20 C21 H21 119.5
C22 C21 H21 119.5
Os1 C21 H21 131.1
C23 C22 C21 121.1(3)
C23 C22 Os1 71.3(2)
C21 C22 Os1 71.7(2)
C23 C22 H22 119.4
C21 C22 H22 119.4
Os1 C22 H22 130.3
C22 C23 C24 117.3(3)
C22 C23 C26 123.6(3)
C24 C23 C26 119.1(3)
C22 C23 Os1 70.7(2)
C24 C23 Os1 71.01(19)
C26 C23 Os1 128.2(2)
C25 C24 C23 121.5(3)
C25 C24 Os1 72.1(2)
C23 C24 Os1 70.37(19)
C25 C24 H24 119.3
C23 C24 H24 119.3
Os1 C24 H24 131.1
C24 C25 C20 121.2(3)
C24 C25 Os1 70.7(2)
C20 C25 Os1 71.7(2)
C24 C25 H25 119.4
C20 C25 H25 119.4
Os1 C25 H25 131.2
C23 C26 C28 114.5(3)
C23 C26 C27 109.2(3)
C28 C26 C27 110.9(3)
C23 C26 H26 107.3
C28 C26 H26 107.3
C27 C26 H26 107.3
C26 C27 H27A 109.5
C26 C27 H27B 109.5
H27A C27 H27B 109.5
C26 C27 H27C 109.5
H27A C27 H27C 109.5
H27B C27 H27C 109.5
C26 C28 H28A 109.5
C26 C28 H28B 109.5
H28A C28 H28B 109.5
C26 C28 H28C 109.5
H28A C28 H28C 109.5
H28B C28 H28C 109.5

loop_
_geom_bond_atom_site_label_1
_geom_bond_atom_site_label_2
_geom_bond_distance
Os1 O1 2.059(2)
Os1 N1 2.103(3)
Os1 C22 2.157(3)
Os1 C23 2.164(3)
Os1 C24 2.172(3)
Os1 C21 2.179(3)
Os1 C25 2.191(3)
Os1 C20 2.205(4)
Os1 Cl1 2.4310(9)
I1 C4 2.095(3)
Cl2 C15 1.750(4)
O1 C7 1.309(4)
N1 C1 1.284(4)
N1 C8 1.478(4)
N2 C10 1.350(4)
N2 C9 1.440(4)
N2 H2 0.8800
N3 C12 1.307(5)
N3 C13 1.365(5)
C1 C2 1.433(5)
C1 H1 0.9500
C2 C3 1.408(4)
C2 C7 1.419(4)
C3 C4 1.365(5)
C3 H3 0.9500
C4 C5 1.393(5)
C5 C6 1.367(5)
C5 H5 0.9500
C6 C7 1.407(5)
C6 H6 0.9500
C8 C9 1.532(5)
C8 H8A 0.9900
C8 H8B 0.9900
C9 H9A 0.9900
C9 H9B 0.9900
C10 C11 1.393(5)
C10 C18 1.436(5)
C11 C12 1.394(5)
C11 H11 0.9500
C12 H12 0.9500
C13 C18 1.409(5)
C13 C14 1.415(5)
C14 C15 1.358(6)
C14 H14 0.9500
C15 C16 1.384(5)
C16 C17 1.365(5)
C16 H16 0.9500
C17 C18 1.407(5)
C17 H17 0.9500
C19 C20 1.494(5)
C19 H19A 0.9800
C19 H19B 0.9800
C19 H19C 0.9800
C20 C21 1.412(5)
C20 C25 1.422(5)
C21 C22 1.425(5)
C21 H21 0.9500
C22 C23 1.407(5)
C22 H22 0.9500
C23 C24 1.434(5)
C23 C26 1.511(5)
C24 C25 1.393(5)
C24 H24 0.9500
C25 H25 0.9500
C26 C28 1.514(5)
C26 C27 1.520(5)
C26 H26 1.0000
C27 H27A 0.9800
C27 H27B 0.9800
C27 H27C 0.9800
C28 H28A 0.9800
C28 H28B 0.9800
C28 H28C 0.9800

loop_
_geom_torsion_atom_site_label_1
_geom_torsion_atom_site_label_2
_geom_torsion_atom_site_label_3
_geom_torsion_atom_site_label_4
_geom_torsion
N1 Os1 O1 C7 26.2(3)
C22 Os1 O1 C7 120.0(3)
C23 Os1 O1 C7 143.3(3)
C24 Os1 O1 C7 -178.3(3)
C21 Os1 O1 C7 131.4(4)
C25 Os1 O1 C7 -149.1(3)
C20 Os1 O1 C7 -140.6(3)
Cl1 Os1 O1 C7 -57.0(3)
O1 Os1 N1 C1 -17.1(3)
C22 Os1 N1 C1 -138.1(3)
C23 Os1 N1 C1 -106.0(3)
C24 Os1 N1 C1 -93.0(4)
C21 Os1 N1 C1 -176.6(3)
C25 Os1 N1 C1 148.6(4)
C20 Os1 N1 C1 154.3(3)
Cl1 Os1 N1 C1 66.9(3)
O1 Os1 N1 C8 174.3(2)
C22 Os1 N1 C8 53.3(3)
C23 Os1 N1 C8 85.4(3)
C24 Os1 N1 C8 98.4(3)
C21 Os1 N1 C8 14.8(3)
C25 Os1 N1 C8 -20.0(5)
C20 Os1 N1 C8 -14.3(3)
Cl1 Os1 N1 C8 -101.7(2)
C8 N1 C1 C2 172.2(3)
Os1 N1 C1 C2 3.2(5)
N1 C1 C2 C3 -167.5(3)
N1 C1 C2 C7 12.1(6)
C7 C2 C3 C4 -0.4(5)
C1 C2 C3 C4 179.2(3)
C2 C3 C4 C5 3.5(5)
C2 C3 C4 I1 -176.5(3)
C3 C4 C5 C6 -2.2(6)
I1 C4 C5 C6 177.8(3)
C4 C5 C6 C7 -2.2(6)
Os1 O1 C7 C6 159.8(2)
Os1 O1 C7 C2 -21.0(5)
C5 C6 C7 O1 -175.6(3)
C5 C6 C7 C2 5.1(5)
C3 C2 C7 O1 177.0(3)
C1 C2 C7 O1 -2.6(5)
C3 C2 C7 C6 -3.7(5)
C1 C2 C7 C6 176.7(3)
C1 N1 C8 C9 -96.2(4)
Os1 N1 C8 C9 73.5(3)
C10 N2 C9 C8 93.6(4)
N1 C8 C9 N2 55.9(4)
C9 N2 C10 C11 15.3(6)
C9 N2 C10 C18 -165.2(3)
N2 C10 C11 C12 175.3(3)
C18 C10 C11 C12 -4.2(5)
C13 N3 C12 C11 3.0(6)
C10 C11 C12 N3 1.0(6)
C12 N3 C13 C18 -3.7(6)
C12 N3 C13 C14 174.6(4)
N3 C13 C14 C15 -175.5(4)
C18 C13 C14 C15 2.9(6)
C13 C14 C15 C16 -2.6(6)
C13 C14 C15 Cl2 173.9(3)
C14 C15 C16 C17 0.2(6)
Cl2 C15 C16 C17 -176.3(3)
C15 C16 C17 C18 1.8(6)
C16 C17 C18 C13 -1.4(5)
C16 C17 C18 C10 175.2(3)
N3 C13 C18 C17 177.4(3)
C14 C13 C18 C17 -0.9(5)
N3 C13 C18 C10 0.5(5)
C14 C13 C18 C10 -177.8(3)
N2 C10 C18 C17 7.2(5)
C11 C10 C18 C17 -173.2(3)
N2 C10 C18 C13 -176.1(3)
C11 C10 C18 C13 3.5(5)
O1 Os1 C20 C21 -143.8(2)
N1 Os1 C20 C21 52.2(3)
C22 Os1 C20 C21 -28.7(2)
C23 Os1 C20 C21 -65.5(2)
C24 Os1 C20 C21 -102.8(2)
C25 Os1 C20 C21 -130.7(3)
Cl1 Os1 C20 C21 134.9(2)
O1 Os1 C20 C25 -13.1(3)
N1 Os1 C20 C25 -177.07(19)
C22 Os1 C20 C25 102.0(2)
C23 Os1 C20 C25 65.2(2)
C24 Os1 C20 C25 27.9(2)
C21 Os1 C20 C25 130.7(3)
Cl1 Os1 C20 C25 -94.4(2)
O1 Os1 C20 C19 101.6(4)
N1 Os1 C20 C19 -62.3(4)
C22 Os1 C20 C19 -143.2(4)
C23 Os1 C20 C19 180.0(4)
C24 Os1 C20 C19 142.7(4)
C21 Os1 C20 C19 -114.5(5)
C25 Os1 C20 C19 114.8(5)
Cl1 Os1 C20 C19 20.4(4)
C25 C20 C21 C22 -1.7(5)
C19 C20 C21 C22 177.7(3)
Os1 C20 C21 C22 52.3(3)
C25 C20 C21 Os1 -53.9(3)
C19 C20 C21 Os1 125.4(3)
O1 Os1 C21 C20 117.9(3)
N1 Os1 C21 C20 -138.7(2)
C22 Os1 C21 C20 133.8(3)
C23 Os1 C21 C20 105.2(2)
C24 Os1 C21 C20 66.7(2)
C25 Os1 C21 C20 30.2(2)
Cl1 Os1 C21 C20 -52.7(2)
O1 Os1 C21 C22 -15.9(4)
N1 Os1 C21 C22 87.5(2)
C23 Os1 C21 C22 -28.6(2)
C24 Os1 C21 C22 -67.1(2)
C25 Os1 C21 C22 -103.7(2)
C20 Os1 C21 C22 -133.8(3)
Cl1 Os1 C21 C22 173.51(17)
C20 C21 C22 C23 0.2(5)
Os1 C21 C22 C23 53.4(3)
C20 C21 C22 Os1 -53.3(3)
O1 Os1 C22 C23 40.0(2)
N1 Os1 C22 C23 129.7(2)
C24 Os1 C22 C23 -31.3(2)
C21 Os1 C22 C23 -133.4(3)
C25 Os1 C22 C23 -67.9(2)
C20 Os1 C22 C23 -105.3(2)
Cl1 Os1 C22 C23 -147.2(2)
O1 Os1 C22 C21 173.40(18)
N1 Os1 C22 C21 -96.8(2)
C23 Os1 C22 C21 133.4(3)
C24 Os1 C22 C21 102.1(2)
C25 Os1 C22 C21 65.5(2)
C20 Os1 C22 C21 28.1(2)
Cl1 Os1 C22 C21 -13.8(4)
C21 C22 C23 C24 1.7(5)
Os1 C22 C23 C24 55.3(3)
C21 C22 C23 C26 -177.2(3)
Os1 C22 C23 C26 -123.6(3)
C21 C22 C23 Os1 -53.6(3)
O1 Os1 C23 C22 -146.6(2)
N1 Os1 C23 C22 -59.4(2)
C24 Os1 C23 C22 129.4(3)
C21 Os1 C23 C22 28.8(2)
C25 Os1 C23 C22 101.8(2)
C20 Os1 C23 C22 65.2(2)
Cl1 Os1 C23 C22 140.5(2)
O1 Os1 C23 C24 83.9(2)
N1 Os1 C23 C24 171.16(19)
C22 Os1 C23 C24 -129.4(3)
C21 Os1 C23 C24 -100.6(2)
C25 Os1 C23 C24 -27.7(2)
C20 Os1 C23 C24 -64.2(2)
Cl1 Os1 C23 C24 11.1(4)
O1 Os1 C23 C26 -28.6(3)
N1 Os1 C23 C26 58.6(3)
C22 Os1 C23 C26 118.1(4)
C24 Os1 C23 C26 -112.5(4)
C21 Os1 C23 C26 146.9(3)
C25 Os1 C23 C26 -140.2(3)
C20 Os1 C23 C26 -176.7(3)
Cl1 Os1 C23 C26 -101.4(4)
C22 C23 C24 C25 -2.1(5)
C26 C23 C24 C25 176.9(3)
Os1 C23 C24 C25 53.1(3)
C22 C23 C24 Os1 -55.2(3)
C26 C23 C24 Os1 123.8(3)
O1 Os1 C24 C25 130.9(2)
N1 Os1 C24 C25 -153.0(3)
C22 Os1 C24 C25 -103.4(2)
C23 Os1 C24 C25 -134.2(3)
C21 Os1 C24 C25 -65.4(2)
C20 Os1 C24 C25 -28.3(2)
Cl1 Os1 C24 C25 50.4(2)
O1 Os1 C24 C23 -94.8(2)
N1 Os1 C24 C23 -18.7(4)
C22 Os1 C24 C23 30.8(2)
C21 Os1 C24 C23 68.8(2)
C25 Os1 C24 C23 134.2(3)
C20 Os1 C24 C23 106.0(2)
Cl1 Os1 C24 C23 -175.37(17)
C23 C24 C25 C20 0.6(5)
Os1 C24 C25 C20 52.9(3)
C23 C24 C25 Os1 -52.3(3)
C21 C20 C25 C24 1.3(5)
C19 C20 C25 C24 -178.1(3)
Os1 C20 C25 C24 -52.5(3)
C21 C20 C25 Os1 53.7(3)
C19 C20 C25 Os1 -125.6(3)
O1 Os1 C25 C24 -53.4(2)
N1 Os1 C25 C24 141.8(3)
C22 Os1 C25 C24 66.3(2)
C23 Os1 C25 C24 28.6(2)
C21 Os1 C25 C24 104.0(2)
C20 Os1 C25 C24 134.0(3)
Cl1 Os1 C25 C24 -138.3(2)
O1 Os1 C25 C20 172.5(2)
N1 Os1 C25 C20 7.8(5)
C22 Os1 C25 C20 -67.7(2)
C23 Os1 C25 C20 -105.4(2)
C24 Os1 C25 C20 -134.0(3)
C21 Os1 C25 C20 -30.0(2)
Cl1 Os1 C25 C20 87.7(2)
C22 C23 C26 C28 28.9(5)
C24 C23 C26 C28 -150.0(3)
Os1 C23 C26 C28 -62.1(4)
C22 C23 C26 C27 -96.1(4)
C24 C23 C26 C27 85.0(4)
Os1 C23 C26 C27 172.9(3)
